data_7235902
loop_
_publ_author_name
'Beyeh, Ngong Kodiah'
'Puttreddy, Rakesh'
'Rissanen, Kari'

_publ_section_title
;
 Aromatic N-oxide templates open inclusion and dimeric capsular assemblies
 with methylresorcinarene
;
_journal_issue 38
_journal_name_full 'RSC Advances'
_journal_page_first 30222
_journal_paper_doi 10.1039/C5RA03667D
_journal_volume 5
_journal_year 2015
_chemical_formula_moiety '2(C40 H48 O8), 2(C5 H5 N O), 2(C H4 O), 3(O), 2(C2.5 H2.5 N0.5 O0.35)'
_chemical_formula_sum 'C97 H119 N3 O23.7'
_chemical_formula_weight 1706.17
_space_group_crystal_system triclinic
_space_group_IT_number 2
_space_group_name_Hall '-P 1'
_space_group_name_H-M_alt 'P -1'
_atom_sites_solution_hydrogens mixed
_audit_creation_date 2015-02-26
_audit_creation_method
;
Olex2 1.2
(compiled 2014.05.21 svn.r2940 for OlexSys, GUI svn.r4846)
;
_audit_update_record
;
2015-02-27 deposited with the CCDC.
2015-03-16 downloaded from the CCDC.
;
_cell_angle_alpha 72.841(7)
_cell_angle_beta 74.133(7)
_cell_angle_gamma 65.716(7)
_cell_formula_units_Z 1
_cell_length_a 12.4900(9)
_cell_length_b 12.5364(10)
_cell_length_c 16.5875(13)
_cell_measurement_reflns_used 4258
_cell_measurement_temperature 170
_cell_measurement_theta_max 27.9510
_cell_measurement_theta_min 3.6350
_cell_volume 2227.3(3)
_computing_cell_refinement
;
CrysAlisPro, Agilent Technologies,
Version 1.171.37.35 (release 13-08-2014 CrysAlis171 .NET)
(compiled Aug 13 2014,18:06:01)
;
_computing_data_collection
;
CrysAlisPro, Agilent Technologies,
Version 1.171.37.35 (release 13-08-2014 CrysAlis171 .NET)
(compiled Aug 13 2014,18:06:01)
;
_computing_data_reduction
;
CrysAlisPro, Agilent Technologies,
Version 1.171.37.35 (release 13-08-2014 CrysAlis171 .NET)
(compiled Aug 13 2014,18:06:01)
;
_computing_molecular_graphics 'Olex2 (Dolomanov et al., 2009)'
_computing_publication_material 'Olex2 (Dolomanov et al., 2009)'
_computing_structure_refinement 'ShelXL (Sheldrick, 2008)'
_diffrn_ambient_temperature 170
_diffrn_detector 'CCD plate'
_diffrn_detector_area_resol_mean 8.0053
_diffrn_detector_type Eos
_diffrn_measured_fraction_theta_full 0.998
_diffrn_measured_fraction_theta_max 0.998
_diffrn_measurement_details
;
#__ type_ start__ end____ width___ exp.time_
  1 omega  -91.00    5.00   1.0000   62.5000
omega____ theta____ kappa____ phi______ frames
    -      -18.1368  -37.0000   90.0000 96

#__ type_ start__ end____ width___ exp.time_
  2 omega  -39.00   51.00   1.0000   62.5000
omega____ theta____ kappa____ phi______ frames
    -      -18.1368   55.0000 -113.4701 90

#__ type_ start__ end____ width___ exp.time_
  3 omega  -61.00  -35.00   1.0000   62.5000
omega____ theta____ kappa____ phi______ frames
    -      -18.1368 -178.0000  -30.0000 26

#__ type_ start__ end____ width___ exp.time_
  4 omega  -17.00   25.00   1.0000   62.5000
omega____ theta____ kappa____ phi______ frames
    -       19.3868   90.0000  139.0000 42

#__ type_ start__ end____ width___ exp.time_
  5 omega  -29.00   51.00   1.0000   62.5000
omega____ theta____ kappa____ phi______ frames
    -       19.3868  -90.0000   25.0000 80

#__ type_ start__ end____ width___ exp.time_
  6 omega    1.00   62.00   1.0000   62.5000
omega____ theta____ kappa____ phi______ frames
    -       19.3868   57.0000  -30.0000 61
;
_diffrn_measurement_device 'four-circle diffractometer'
_diffrn_measurement_device_type 'SuperNova, Single source at offset, Eos'
_diffrn_measurement_method '\w scans'
_diffrn_orient_matrix_UB_11 -0.0607407000
_diffrn_orient_matrix_UB_12 0.0383147000
_diffrn_orient_matrix_UB_13 0.0057544000
_diffrn_orient_matrix_UB_21 0.0039553000
_diffrn_orient_matrix_UB_22 0.0024758000
_diffrn_orient_matrix_UB_23 0.0412181000
_diffrn_orient_matrix_UB_31 0.0172783000
_diffrn_orient_matrix_UB_32 0.0505306000
_diffrn_orient_matrix_UB_33 -0.0182699000
_diffrn_radiation_monochromator mirror
_diffrn_radiation_probe x-ray
_diffrn_radiation_type MoK\a
_diffrn_radiation_wavelength 0.71073
_diffrn_reflns_av_R_equivalents 0.0430
_diffrn_reflns_av_unetI/netI 0.0650
_diffrn_reflns_Laue_measured_fraction_full 0.998
_diffrn_reflns_Laue_measured_fraction_max 0.998
_diffrn_reflns_limit_h_max 13
_diffrn_reflns_limit_h_min -14
_diffrn_reflns_limit_k_max 14
_diffrn_reflns_limit_k_min -14
_diffrn_reflns_limit_l_max 19
_diffrn_reflns_limit_l_min -19
_diffrn_reflns_number 15198
_diffrn_reflns_point_group_measured_fraction_full 0.998
_diffrn_reflns_point_group_measured_fraction_max 0.998
_diffrn_reflns_theta_full 25.000
_diffrn_reflns_theta_max 24.998
_diffrn_reflns_theta_min 3.001
_diffrn_source 'SuperNova (Mo) X-ray Source'
_exptl_absorpt_coefficient_mu 0.091
_exptl_absorpt_correction_T_max 1.00000
_exptl_absorpt_correction_T_min 0.80077
_exptl_absorpt_correction_type gaussian
_exptl_absorpt_process_details
;
CrysAlisPro, Agilent Technologies,
Version 1.171.37.35 (release 13-08-2014 CrysAlis171 .NET)
(compiled Aug 13 2014,18:06:01)
Empirical absorption correction using spherical harmonics,
 implemented in SCALE3 ABSPACK scaling algorithm.
Empirical absorption correction using spherical harmonics,
 implemented in SCALE3 ABSPACK scaling algorithm.
;
_exptl_crystal_colour orange
_exptl_crystal_colour_primary orange
_exptl_crystal_density_diffrn 1.272
_exptl_crystal_description plate
_exptl_crystal_F_000 912
_exptl_crystal_size_max 0.3161
_exptl_crystal_size_mid 0.1063
_exptl_crystal_size_min 0.0768
_refine_diff_density_max 0.588
_refine_diff_density_min -0.436
_refine_diff_density_rms 0.075
_refine_ls_extinction_method none
_refine_ls_goodness_of_fit_ref 1.067
_refine_ls_hydrogen_treatment mixed
_refine_ls_matrix_type full
_refine_ls_number_parameters 627
_refine_ls_number_reflns 7818
_refine_ls_number_restraints 51
_refine_ls_restrained_S_all 1.075
_refine_ls_R_factor_all 0.0902
_refine_ls_R_factor_gt 0.0628
_refine_ls_shift/su_max 0.000
_refine_ls_shift/su_mean 0.000
_refine_ls_structure_factor_coef Fsqd
_refine_ls_weighting_details 'w=1/[\s^2^(Fo^2^)+(0.0826P)^2^+0.9930P] where P=(Fo^2^+2Fc^2^)/3'
_refine_ls_weighting_scheme calc
_refine_ls_wR_factor_gt 0.1564
_refine_ls_wR_factor_ref 0.1775
_reflns_Friedel_coverage 0.000
_reflns_number_gt 5614
_reflns_number_total 7818
_reflns_threshold_expression 'I > 2\s(I)'
_cod_data_source_file c5ra03667d2.cif
_cod_data_source_block 2_3@1_2(CH3OH)2
_cod_original_formula_sum 'C97 H119 N3 O23.70'
_cod_database_code 7235902
_shelxl_version_number 2013-4
_chemical_oxdiff_formula 'C20 H20 N1 O1 Cu1'
_shelx_space_group_comment
;
The symmetry employed for this shelxl refinement is uniquely defined
by the following loop, which should always be used as a source of
symmetry information in preference to the above space-group names.
They are only intended as comments.
;
_reflns_odcompleteness_completeness 99.84
_reflns_odcompleteness_iscentric 1
_reflns_odcompleteness_theta 26.32
_olex2_refinement_description
;
1. Fixed Uiso
 At 1.2 times of:
  All C(H) groups, All C(H,H) groups, All C(H,H,H,H) groups
 At 1.5 times of:
  All C(H,H,H) groups, All O(H) groups
2. Restrained distances
 H7-O7
 0.85 with sigma of 0.02
 O6-H6
 0.85 with sigma of 0.02
 O5-H5
 0.85 with sigma of 0.02
 O4-H4
 0.85 with sigma of 0.02
 O3-H3
 0.85 with sigma of 0.02
 O2-H2
 0.85 with sigma of 0.02
 O8-H8
 0.85 with sigma of 0.02
 O1-H1
 0.85 with sigma of 0.02
 H7-O7
 0.85 with sigma of 0.02
3. Uiso/Uaniso restraints and constraints
Uanis(C50) \\sim Ueq, Uanis(O10) \\sim Ueq, Uanis(N2) \\sim Ueq, Uanis(C46)
\\sim Ueq, Uanis(C47) \\sim Ueq, Uanis(C1A) \\sim Ueq, Uanis(C48) \\sim Ueq, :
with sigma of 0.01 and sigma for terminal atoms of 0.02
Uanis(O10) \\sim Ueq: with sigma of 0.005 and sigma for terminal atoms of 0.01
Uanis(O10) \\sim Ueq: with sigma of 0.01 and sigma for terminal atoms of 0.02
Uanis(C46) = Uanis(C50)
Uanis(C47) = Uanis(C1A)
Uanis(C48) = Uanis(N2)
4. Others
 Fixed Sof: H29A(0.8) H29B(0.8) H29C(0.2) H29D(0.2) C30(0.8) H30A(0.8)
 H30B(0.8) H30C(0.8) O13(0.37) O12(0.23) O14(0.9) C30A(0.2) H30D(0.2) H30E(0.2)
 H30F(0.2) N2(0.5) C46(0.5) H46(0.5) C47(0.5) H47(0.5) C48(0.5) H48(0.5)
 C1A(0.5) H1A(0.5) C50(0.5) H50(0.5)
5.a Ternary CH refined with riding coordinates:
 C8(H8A), C18(H18), C28(H28), C38(H38)
5.b Secondary CH2 refined with riding coordinates:
 C9(H9A,H9B), C19(H19A,H19B), C29(H29A,H29B), C29(H29C,H29D), C39(H39A,H39B)
5.c Aromatic/amide H refined with riding coordinates:
 C6(H6A), C16(H16), C26(H26), C32(H32), C41(H41), C42(H42), C43(H43), C44(H44),
  C45(H45), C46(H46), C47(H47), C48(H48), C1A(H1A), C50(H50)
5.d Fitted hexagon refined as free rotating group:
 N2(C46,C47,C48,C1A,C50)
5.e Idealised Me refined as rotating group:
 C7(H7A,H7B,H7C), C10(H10A,H10B,H10C), C17(H17A,H17B,H17C), C20(H20A,H20B,
 H20C), C27(H27A,H27B,H27C), C30(H30A,H30B,H30C), C37(H37A,H37B,H37C), C40(H40A,
 H40B,H40C), C49(H49A,H49B,H49C), C30A(H30D,H30E,H30F)
5.f Idealised tetrahedral OH refined as rotating group:
 O11(H11)
;
_olex2_submission_special_instructions 'No special instructions were received'

loop_
_space_group_symop_operation_xyz
'x, y, z'
'-x, -y, -z'

loop_
_atom_site_label
_atom_site_type_symbol
_atom_site_fract_x
_atom_site_fract_y
_atom_site_fract_z
_atom_site_U_iso_or_equiv
_atom_site_adp_type
_atom_site_occupancy
_atom_site_site_symmetry_order
_atom_site_calc_flag
_atom_site_refinement_flags_posn
_atom_site_refinement_flags_adp
_atom_site_refinement_flags_occupancy
_atom_site_disorder_assembly
_atom_site_disorder_group
O1 O 0.00257(18) 0.02392(15) 0.26961(13) 0.0271(5) Uani 1 1 d D . . . .
H1 H -0.024(4) 0.053(4) 0.2224(19) 0.090(16) Uiso 1 1 d D . . . .
O2 O -0.16402(18) 0.42382(15) 0.32559(13) 0.0280(5) Uani 1 1 d D . . . .
H2 H -0.208(3) 0.447(3) 0.2885(19) 0.049(10) Uiso 1 1 d D . . . .
O3 O -0.07283(18) 0.60139(17) 0.28856(13) 0.0314(5) Uani 1 1 d D . . . .
H3 H -0.100(3) 0.545(2) 0.305(2) 0.049(11) Uiso 1 1 d D . . . .
O4 O 0.30979(18) 0.63744(17) 0.20272(12) 0.0295(5) Uani 1 1 d D . . . .
H4 H 0.275(3) 0.7130(18) 0.201(2) 0.060(12) Uiso 1 1 d D . . . .
O5 O 0.52651(19) 0.47887(17) 0.13013(13) 0.0294(5) Uani 1 1 d D . . . .
H5 H 0.470(2) 0.526(2) 0.1585(18) 0.036(9) Uiso 1 1 d D . . . .
O6 O 0.70897(18) 0.07755(17) 0.10149(12) 0.0302(5) Uani 1 1 d D . . . .
H6 H 0.688(4) 0.019(3) 0.105(3) 0.092(16) Uiso 1 1 d D . . . .
O7 O 0.61108(18) -0.08481(17) 0.12129(12) 0.0270(4) Uani 1 1 d D . . . .
H7 H 0.646(4) -0.157(2) 0.112(3) 0.104(18) Uiso 1 1 d D . . . .
O8 O 0.22797(18) -0.11963(16) 0.20536(13) 0.0259(4) Uani 1 1 d D . . . .
H8 H 0.161(2) -0.086(3) 0.234(2) 0.047(10) Uiso 1 1 d D . . . .
C1 C 0.0916(2) 0.0793(2) 0.35259(16) 0.0190(6) Uani 1 1 d . . . . .
C2 C 0.0016(2) 0.1111(2) 0.30583(16) 0.0199(6) Uani 1 1 d . . . . .
C3 C -0.0877(2) 0.2245(2) 0.29673(16) 0.0207(6) Uani 1 1 d . . . . .
C4 C -0.0801(2) 0.3095(2) 0.33168(17) 0.0201(6) Uani 1 1 d . . . . .
C5 C 0.0104(2) 0.2835(2) 0.37661(16) 0.0187(6) Uani 1 1 d . . . . .
C6 C 0.0936(2) 0.1677(2) 0.38591(16) 0.0202(6) Uani 1 1 d . . . . .
H6A H 0.1554 0.1479 0.4168 0.024 Uiso 1 1 calc R . . . .
C7 C -0.1928(3) 0.2534(2) 0.25534(19) 0.0295(7) Uani 1 1 d . . . . .
H7A H -0.2649 0.3060 0.2858 0.044 Uiso 1 1 calc GR . . . .
H7B H -0.2036 0.1792 0.2581 0.044 Uiso 1 1 calc GR . . . .
H7C H -0.1780 0.2938 0.1953 0.044 Uiso 1 1 calc GR . . . .
C8 C 0.0146(2) 0.3778(2) 0.41549(16) 0.0204(6) Uani 1 1 d . . . . .
H8A H -0.0685 0.4373 0.4242 0.025 Uiso 1 1 calc R . . . .
C9 C 0.0525(2) 0.3255(2) 0.50405(16) 0.0222(6) Uani 1 1 d . . . . .
H9A H 0.1343 0.2651 0.4977 0.027 Uiso 1 1 calc R . . . .
H9B H 0.0548 0.3903 0.5253 0.027 Uiso 1 1 calc R . . . .
C10 C -0.0292(3) 0.2677(2) 0.57018(18) 0.0314(7) Uani 1 1 d . . . . .
H10A H -0.0360 0.2067 0.5482 0.047 Uiso 1 1 calc GR . . . .
H10B H -0.1083 0.3288 0.5819 0.047 Uiso 1 1 calc GR . . . .
H10C H 0.0039 0.2303 0.6232 0.047 Uiso 1 1 calc GR . . . .
C11 C 0.0923(2) 0.4458(2) 0.35417(16) 0.0201(6) Uani 1 1 d . . . . .
C12 C 0.0457(2) 0.5532(2) 0.29614(17) 0.0217(6) Uani 1 1 d . . . . .
C13 C 0.1156(2) 0.6193(2) 0.24459(16) 0.0223(6) Uani 1 1 d . . . . .
C14 C 0.2359(2) 0.5760(2) 0.25237(16) 0.0208(6) Uani 1 1 d . . . . .
C15 C 0.2876(2) 0.4675(2) 0.30592(16) 0.0207(6) Uani 1 1 d . . . . .
C16 C 0.2134(2) 0.4056(2) 0.35562(16) 0.0205(6) Uani 1 1 d . . . . .
H16 H 0.2475 0.3316 0.3927 0.025 Uiso 1 1 calc R . . . .
C17 C 0.0616(3) 0.7358(2) 0.18500(19) 0.0302(7) Uani 1 1 d . . . . .
H17A H -0.0068 0.7345 0.1677 0.045 Uiso 1 1 calc GR . . . .
H17B H 0.1213 0.7468 0.1341 0.045 Uiso 1 1 calc GR . . . .
H17C H 0.0350 0.8020 0.2144 0.045 Uiso 1 1 calc GR . . . .
C18 C 0.4200(2) 0.4175(2) 0.31098(17) 0.0231(6) Uani 1 1 d . . . . .
H18 H 0.4486 0.4862 0.2875 0.028 Uiso 1 1 calc R . . . .
C19 C 0.4436(3) 0.3675(3) 0.40340(18) 0.0320(7) Uani 1 1 d . . . . .
H19A H 0.4161 0.2991 0.4288 0.038 Uiso 1 1 calc R . . . .
H19B H 0.5306 0.3370 0.4024 0.038 Uiso 1 1 calc R . . . .
C20 C 0.3818(3) 0.4594(3) 0.4602(2) 0.0440(8) Uani 1 1 d . . . . .
H20A H 0.4052 0.5294 0.4339 0.066 Uiso 1 1 calc GR . . . .
H20B H 0.4053 0.4239 0.5167 0.066 Uiso 1 1 calc GR . . . .
H20C H 0.2951 0.4839 0.4664 0.066 Uiso 1 1 calc GR . . . .
C21 C 0.4915(2) 0.3269(2) 0.25352(17) 0.0219(6) Uani 1 1 d . . . . .
C22 C 0.5431(2) 0.3615(2) 0.16899(17) 0.0224(6) Uani 1 1 d . . . . .
C23 C 0.6139(2) 0.2783(2) 0.11804(17) 0.0236(6) Uani 1 1 d . . . . .
C24 C 0.6315(2) 0.1583(2) 0.15293(17) 0.0226(6) Uani 1 1 d . . . . .
C25 C 0.5784(2) 0.1189(2) 0.23581(17) 0.0214(6) Uani 1 1 d . . . . .
C26 C 0.5085(2) 0.2061(2) 0.28410(17) 0.0226(6) Uani 1 1 d . . . . .
H26 H 0.4707 0.1818 0.3406 0.027 Uiso 1 1 calc R . . . .
C27 C 0.6685(3) 0.3194(3) 0.02697(18) 0.0317(7) Uani 1 1 d . . . . .
H27A H 0.7337 0.3435 0.0272 0.048 Uiso 1 1 calc GR . . . .
H27B H 0.6076 0.3876 -0.0018 0.048 Uiso 1 1 calc GR . . . .
H27C H 0.6996 0.2537 -0.0036 0.048 Uiso 1 1 calc GR . . . .
C28 C 0.5932(2) -0.0125(2) 0.27220(17) 0.0236(6) Uani 1 1 d . . . . .
H28 H 0.6692 -0.0605 0.2395 0.028 Uiso 1 1 calc R . . . .
C29 C 0.6068(3) -0.0539(2) 0.36744(18) 0.0315(7) Uani 1 1 d . . . . .
H29A H 0.5348 -0.0046 0.4014 0.038 Uiso 0.8 1 calc R . P A 1
H29B H 0.6110 -0.1380 0.3874 0.038 Uiso 0.8 1 calc R . P A 1
H29C H 0.6565 -0.0160 0.3773 0.038 Uiso 0.2 1 calc R . P B 2
H29D H 0.5271 -0.0251 0.4030 0.038 Uiso 0.2 1 calc R . P B 2
C30 C 0.7132(4) -0.0459(4) 0.3845(3) 0.0424(10) Uani 0.8 1 d . . P C 1
H30A H 0.7848 -0.0907 0.3488 0.064 Uiso 0.8 1 calc GR . P C 1
H30B H 0.7195 -0.0798 0.4451 0.064 Uiso 0.8 1 calc GR . P C 1
H30C H 0.7057 0.0382 0.3710 0.064 Uiso 0.8 1 calc GR . P C 1
C31 C 0.4935(2) -0.0392(2) 0.25531(16) 0.0203(6) Uani 1 1 d . . . . .
C32 C 0.3880(2) -0.0299(2) 0.31308(16) 0.0211(6) Uani 1 1 d . . . . .
H32 H 0.3772 -0.0036 0.3639 0.025 Uiso 1 1 calc R . . . .
C33 C 0.2968(2) -0.0571(2) 0.30055(16) 0.0192(6) Uani 1 1 d . . . . .
C34 C 0.3140(2) -0.0915(2) 0.22379(17) 0.0213(6) Uani 1 1 d . . . . .
C35 C 0.4169(2) -0.0997(2) 0.16193(16) 0.0213(6) Uani 1 1 d . . . . .
C36 C 0.5068(2) -0.0752(2) 0.17989(17) 0.0225(6) Uani 1 1 d . . . . .
C37 C 0.4294(3) -0.1344(2) 0.07946(18) 0.0289(7) Uani 1 1 d . . . . .
H37A H 0.4632 -0.2218 0.0873 0.043 Uiso 1 1 calc GR . . . .
H37B H 0.4823 -0.0998 0.0342 0.043 Uiso 1 1 calc GR . . . .
H37C H 0.3508 -0.1043 0.0631 0.043 Uiso 1 1 calc GR . . . .
C38 C 0.1836(2) -0.0481(2) 0.36666(16) 0.0202(6) Uani 1 1 d . . . . .
H38 H 0.1486 -0.1008 0.3565 0.024 Uiso 1 1 calc R . . . .
C39 C 0.2050(3) -0.0935(2) 0.46006(17) 0.0258(6) Uani 1 1 d . . . . .
H39A H 0.2398 -0.0432 0.4725 0.031 Uiso 1 1 calc R . . . .
H39B H 0.1274 -0.0846 0.4990 0.031 Uiso 1 1 calc R . . . .
C40 C 0.2876(3) -0.2233(2) 0.4780(2) 0.0354(7) Uani 1 1 d . . . . .
H40A H 0.3673 -0.2311 0.4443 0.053 Uiso 1 1 calc GR . . . .
H40B H 0.2565 -0.2730 0.4621 0.053 Uiso 1 1 calc GR . . . .
H40C H 0.2924 -0.2496 0.5391 0.053 Uiso 1 1 calc GR . . . .
O9 O 0.2886(2) 0.29407(17) -0.08493(12) 0.0365(5) Uani 1 1 d . . . . .
N1 N 0.2829(2) 0.29648(19) -0.00366(14) 0.0262(5) Uani 1 1 d . . . . .
C41 C 0.2493(3) 0.2164(2) 0.06067(19) 0.0360(7) Uani 1 1 d . . . . .
H41 H 0.2300 0.1576 0.0486 0.043 Uiso 1 1 calc R . . . .
C42 C 0.2427(3) 0.2190(3) 0.1438(2) 0.0401(8) Uani 1 1 d . . . . .
H42 H 0.2199 0.1615 0.1893 0.048 Uiso 1 1 calc R . . . .
C43 C 0.2691(3) 0.3051(3) 0.1614(2) 0.0394(8) Uani 1 1 d . . . . .
H43 H 0.2632 0.3089 0.2188 0.047 Uiso 1 1 calc R . . . .
C44 C 0.3038(3) 0.3850(3) 0.0945(2) 0.0404(8) Uani 1 1 d . . . . .
H44 H 0.3231 0.4446 0.1054 0.048 Uiso 1 1 calc R . . . .
C45 C 0.3109(3) 0.3800(3) 0.0118(2) 0.0331(7) Uani 1 1 d . . . . .
H45 H 0.3357 0.4356 -0.0344 0.040 Uiso 1 1 calc R . . . .
O11 O 0.6679(2) 0.54710(17) 0.23371(14) 0.0410(6) Uani 1 1 d . . . . .
H11 H 0.6865 0.5852 0.1845 0.061 Uiso 1 1 calc GR . . . .
C49 C 0.5957(3) 0.6275(3) 0.2871(2) 0.0492(9) Uani 1 1 d . . . . .
H49A H 0.5196 0.6752 0.2670 0.074 Uiso 1 1 calc GR . . . .
H49B H 0.6360 0.6806 0.2860 0.074 Uiso 1 1 calc GR . . . .
H49C H 0.5810 0.5830 0.3459 0.074 Uiso 1 1 calc GR . . . .
O13 O 0.0221(9) 0.0511(8) 0.0478(5) 0.083(3) Uani 0.37 1 d . . P D 3
O12 O 0.0138(13) 0.1274(11) 0.0979(8) 0.078(4) Uani 0.23 1 d . . P E 1
O14 O -0.0684(3) 0.0748(3) 0.12063(19) 0.0641(8) Uani 0.9 1 d . . P F 2
C30A C 0.6562(17) -0.1732(13) 0.3940(12) 0.048(4) Uani 0.2 1 d . . P C 2
H30D H 0.5999 -0.2105 0.3962 0.071 Uiso 0.2 1 calc GR . P C 2
H30E H 0.6752 -0.1913 0.4512 0.071 Uiso 0.2 1 calc GR . P C 2
H30F H 0.7295 -0.2047 0.3539 0.071 Uiso 0.2 1 calc GR . P C 2
O10 O -0.0333(12) 0.2989(11) 0.0188(7) 0.119(6) Uani 0.352(11) 1 d . U . G -1
N2 N -0.0189(10) 0.4133(8) 0.0092(8) 0.086(2) Uani 0.5 1 d . U P G -1
C46 C -0.0273(10) 0.4551(9) 0.0804(8) 0.058(2) Uani 0.5 1 d G U P G -1
H46 H -0.0467 0.4119 0.1364 0.070 Uiso 0.5 1 calc R U P G -1
C47 C -0.0073(12) 0.5600(9) 0.0697(9) 0.080(3) Uani 0.5 1 d G U P G -1
H47 H -0.0130 0.5885 0.1183 0.096 Uiso 0.5 1 calc R U P G -1
C48 C 0.0211(13) 0.6231(9) -0.0123(9) 0.086(2) Uani 0.5 1 d G U P G -1
H48 H 0.0348 0.6948 -0.0196 0.103 Uiso 0.5 1 calc R U P G -1
C1A C 0.0295(12) 0.5814(9) -0.0835(8) 0.080(3) Uani 0.5 1 d G U P G -1
H1A H 0.0489 0.6245 -0.1395 0.096 Uiso 0.5 1 calc R U P G -1
C50 C 0.0095(10) 0.4764(9) -0.0727(8) 0.058(2) Uani 0.5 1 d G U P G -1
H50 H 0.0152 0.4479 -0.1214 0.070 Uiso 0.5 1 calc R U P G -1

loop_
_atom_site_aniso_label
_atom_site_aniso_U_11
_atom_site_aniso_U_22
_atom_site_aniso_U_33
_atom_site_aniso_U_23
_atom_site_aniso_U_13
_atom_site_aniso_U_12
O1 0.0288(12) 0.0228(10) 0.0336(12) -0.0094(8) -0.0121(10) -0.0066(8)
O2 0.0224(11) 0.0211(10) 0.0424(13) -0.0093(8) -0.0165(10) -0.0009(8)
O3 0.0217(11) 0.0270(11) 0.0447(13) 0.0018(9) -0.0156(10) -0.0081(9)
O4 0.0273(12) 0.0238(11) 0.0350(12) -0.0068(8) 0.0016(9) -0.0109(9)
O5 0.0269(12) 0.0273(11) 0.0334(12) -0.0085(9) -0.0004(10) -0.0108(9)
O6 0.0270(12) 0.0318(11) 0.0323(12) -0.0162(9) 0.0037(9) -0.0102(9)
O7 0.0240(11) 0.0302(11) 0.0281(11) -0.0130(8) 0.0019(9) -0.0105(9)
O8 0.0202(11) 0.0298(10) 0.0332(12) -0.0144(8) -0.0052(9) -0.0086(8)
C1 0.0170(14) 0.0195(13) 0.0190(14) -0.0042(10) -0.0004(11) -0.0066(10)
C2 0.0220(15) 0.0220(13) 0.0176(13) -0.0057(10) 0.0002(11) -0.0108(11)
C3 0.0182(14) 0.0242(13) 0.0201(14) -0.0049(10) -0.0032(11) -0.0079(11)
C4 0.0146(14) 0.0186(13) 0.0245(14) -0.0038(10) -0.0043(11) -0.0034(10)
C5 0.0167(14) 0.0219(13) 0.0178(13) -0.0048(10) -0.0002(11) -0.0086(11)
C6 0.0201(14) 0.0222(13) 0.0192(14) -0.0023(10) -0.0051(11) -0.0090(11)
C7 0.0259(16) 0.0277(14) 0.0407(18) -0.0101(12) -0.0159(14) -0.0068(12)
C8 0.0171(14) 0.0199(13) 0.0233(14) -0.0064(10) -0.0039(11) -0.0041(10)
C9 0.0239(15) 0.0216(13) 0.0211(14) -0.0071(10) -0.0048(12) -0.0058(11)
C10 0.0340(18) 0.0354(16) 0.0240(16) -0.0080(12) -0.0007(13) -0.0132(13)
C11 0.0198(14) 0.0205(13) 0.0217(14) -0.0106(10) -0.0043(11) -0.0044(11)
C12 0.0181(14) 0.0239(13) 0.0253(15) -0.0086(11) -0.0080(12) -0.0047(11)
C13 0.0252(16) 0.0220(13) 0.0214(14) -0.0075(10) -0.0043(12) -0.0078(11)
C14 0.0229(15) 0.0209(13) 0.0210(14) -0.0080(10) -0.0005(12) -0.0098(11)
C15 0.0191(14) 0.0244(13) 0.0224(14) -0.0117(11) -0.0046(11) -0.0063(11)
C16 0.0204(15) 0.0195(13) 0.0219(14) -0.0058(10) -0.0069(11) -0.0045(11)
C17 0.0274(17) 0.0281(15) 0.0338(17) -0.0008(12) -0.0097(14) -0.0097(12)
C18 0.0190(15) 0.0260(14) 0.0281(15) -0.0093(11) -0.0051(12) -0.0085(11)
C19 0.0253(17) 0.0423(17) 0.0297(17) -0.0150(13) -0.0104(13) -0.0048(13)
C20 0.044(2) 0.052(2) 0.0397(19) -0.0251(15) -0.0115(16) -0.0080(16)
C21 0.0139(14) 0.0279(14) 0.0283(15) -0.0106(11) -0.0074(12) -0.0061(11)
C22 0.0179(14) 0.0256(14) 0.0278(16) -0.0062(11) -0.0057(12) -0.0102(11)
C23 0.0181(14) 0.0305(15) 0.0264(15) -0.0085(11) -0.0044(12) -0.0106(11)
C24 0.0160(14) 0.0313(15) 0.0242(15) -0.0124(11) -0.0024(12) -0.0082(11)
C25 0.0127(13) 0.0288(14) 0.0256(15) -0.0089(11) -0.0058(11) -0.0064(11)
C26 0.0165(14) 0.0319(15) 0.0225(15) -0.0088(11) -0.0056(12) -0.0083(11)
C27 0.0332(18) 0.0346(16) 0.0288(16) -0.0092(12) 0.0010(13) -0.0159(13)
C28 0.0180(14) 0.0250(14) 0.0262(15) -0.0087(11) -0.0059(12) -0.0025(11)
C29 0.0290(17) 0.0314(16) 0.0331(17) -0.0067(12) -0.0145(14) -0.0041(13)
C30 0.037(2) 0.044(2) 0.054(3) -0.0052(19) -0.028(2) -0.0136(19)
C31 0.0197(14) 0.0175(12) 0.0222(14) -0.0047(10) -0.0049(11) -0.0041(10)
C32 0.0247(15) 0.0175(13) 0.0200(14) -0.0048(10) -0.0079(12) -0.0034(11)
C33 0.0195(14) 0.0148(12) 0.0205(14) -0.0019(10) -0.0052(11) -0.0035(10)
C34 0.0214(15) 0.0167(13) 0.0269(15) -0.0046(10) -0.0086(12) -0.0053(10)
C35 0.0246(15) 0.0158(12) 0.0224(14) -0.0052(10) -0.0057(12) -0.0044(10)
C36 0.0213(15) 0.0196(13) 0.0228(14) -0.0054(10) -0.0009(12) -0.0050(11)
C37 0.0317(17) 0.0336(15) 0.0244(15) -0.0113(12) -0.0032(13) -0.0122(13)
C38 0.0187(14) 0.0207(13) 0.0211(14) -0.0041(10) -0.0046(11) -0.0065(11)
C39 0.0274(16) 0.0256(14) 0.0204(15) -0.0001(11) -0.0057(12) -0.0079(12)
C40 0.0326(18) 0.0334(16) 0.0331(18) 0.0036(13) -0.0117(14) -0.0085(13)
O9 0.0453(14) 0.0348(11) 0.0231(11) -0.0121(8) -0.0049(10) -0.0047(10)
N1 0.0251(14) 0.0269(12) 0.0215(13) -0.0084(9) -0.0014(10) -0.0037(10)
C41 0.048(2) 0.0260(15) 0.0333(18) -0.0062(12) -0.0039(15) -0.0147(14)
C42 0.046(2) 0.0324(16) 0.0264(17) 0.0011(13) 0.0018(15) -0.0097(14)
C43 0.037(2) 0.0474(19) 0.0313(18) -0.0146(14) -0.0130(15) -0.0044(15)
C44 0.039(2) 0.0501(19) 0.043(2) -0.0184(15) -0.0080(16) -0.0211(16)
C45 0.0304(18) 0.0359(16) 0.0359(18) -0.0114(13) 0.0019(14) -0.0171(13)
O11 0.0502(15) 0.0329(11) 0.0405(13) -0.0065(9) -0.0232(12) -0.0068(10)
C49 0.050(2) 0.0387(18) 0.039(2) -0.0026(14) -0.0110(17) 0.0019(16)
O13 0.089(7) 0.114(7) 0.042(5) -0.028(4) -0.009(4) -0.027(5)
O12 0.072(10) 0.070(8) 0.068(9) -0.011(6) 0.031(7) -0.031(7)
O14 0.0418(18) 0.092(2) 0.058(2) -0.0366(16) -0.0084(15) -0.0092(16)
C30A 0.053(12) 0.034(9) 0.055(11) -0.003(7) -0.020(9) -0.013(8)
O10 0.147(9) 0.165(9) 0.108(8) 0.014(5) -0.044(6) -0.133(7)
N2 0.088(4) 0.085(5) 0.091(3) -0.015(4) -0.037(3) -0.027(4)
C46 0.042(3) 0.072(5) 0.057(4) -0.005(4) -0.008(3) -0.023(3)
C47 0.086(6) 0.097(6) 0.061(5) -0.012(5) -0.030(4) -0.030(5)
C48 0.088(4) 0.085(5) 0.091(3) -0.015(4) -0.037(3) -0.027(4)
C1A 0.086(6) 0.097(6) 0.061(5) -0.012(5) -0.030(4) -0.030(5)
C50 0.042(3) 0.072(5) 0.057(4) -0.005(4) -0.008(3) -0.023(3)

loop_
_atom_type_symbol
_atom_type_description
_atom_type_scat_dispersion_real
_atom_type_scat_dispersion_imag
_atom_type_scat_source
C C 0.0033 0.0016 'International Tables Vol C Tables 4.2.6.8 and 6.1.1.4'
H H 0.0000 0.0000 'International Tables Vol C Tables 4.2.6.8 and 6.1.1.4'
N N 0.0061 0.0033 'International Tables Vol C Tables 4.2.6.8 and 6.1.1.4'
O O 0.0106 0.0060 'International Tables Vol C Tables 4.2.6.8 and 6.1.1.4'

loop_
_exptl_crystal_face_index_h
_exptl_crystal_face_index_k
_exptl_crystal_face_index_l
_exptl_crystal_face_perp_dist
_exptl_oxdiff_crystal_face_indexfrac_h
_exptl_oxdiff_crystal_face_indexfrac_k
_exptl_oxdiff_crystal_face_indexfrac_l
_exptl_oxdiff_crystal_face_x
_exptl_oxdiff_crystal_face_y
_exptl_oxdiff_crystal_face_z
-14 -1 8 0.0469 -14.0001 -0.9998 8.0002 0.8581 0.2719 -0.4386
14 1 -8 0.0448 14.0001 0.9998 -8.0002 -0.8581 -0.2719 0.4386
3 17 2 0.1265 3.0000 16.9999 1.9999 0.4806 0.1364 0.8743
-4 -17 -2 0.1576 -4.0000 -16.9999 -1.9999 -0.4199 -0.1403 -0.8916
-6 0 -22 0.0363 -6.0001 0.0001 -21.9999 0.2379 -0.9305 0.2983
7 1 22 0.0302 7.0001 0.9999 21.9999 -0.2603 0.9370 -0.2305

loop_
_geom_angle_atom_site_label_1
_geom_angle_atom_site_label_2
_geom_angle_atom_site_label_3
_geom_angle
C2 O1 H1 113(3)
C4 O2 H2 117(2)
C12 O3 H3 108(2)
C14 O4 H4 111(3)
C22 O5 H5 111(2)
C24 O6 H6 115(3)
C36 O7 H7 111(3)
C34 O8 H8 109(2)
C2 C1 C38 121.2(2)
C6 C1 C2 117.2(2)
C6 C1 C38 121.6(2)
O1 C2 C1 117.2(2)
O1 C2 C3 120.6(2)
C1 C2 C3 122.2(2)
C2 C3 C4 117.5(2)
C2 C3 C7 121.7(2)
C4 C3 C7 120.7(2)
O2 C4 C3 121.5(2)
O2 C4 C5 115.9(2)
C5 C4 C3 122.5(2)
C4 C5 C8 121.1(2)
C6 C5 C4 116.8(2)
C6 C5 C8 122.0(2)
C1 C6 H6A 118.2
C5 C6 C1 123.6(2)
C5 C6 H6A 118.2
C3 C7 H7A 109.5
C3 C7 H7B 109.5
C3 C7 H7C 109.5
H7A C7 H7B 109.5
H7A C7 H7C 109.5
H7B C7 H7C 109.5
C5 C8 H8A 106.9
C5 C8 C9 112.7(2)
C9 C8 H8A 106.9
C11 C8 C5 111.5(2)
C11 C8 H8A 106.9
C11 C8 C9 111.6(2)
C8 C9 H9A 108.8
C8 C9 H9B 108.8
H9A C9 H9B 107.7
C10 C9 C8 113.9(2)
C10 C9 H9A 108.8
C10 C9 H9B 108.8
C9 C10 H10A 109.5
C9 C10 H10B 109.5
C9 C10 H10C 109.5
H10A C10 H10B 109.5
H10A C10 H10C 109.5
H10B C10 H10C 109.5
C12 C11 C8 122.6(2)
C16 C11 C8 120.8(2)
C16 C11 C12 116.5(2)
O3 C12 C11 121.8(2)
O3 C12 C13 115.9(2)
C13 C12 C11 122.3(2)
C12 C13 C14 118.0(2)
C12 C13 C17 120.7(2)
C14 C13 C17 121.3(2)
O4 C14 C13 120.6(2)
O4 C14 C15 117.3(2)
C15 C14 C13 122.0(2)
C14 C15 C16 117.3(2)
C14 C15 C18 121.9(2)
C16 C15 C18 120.8(2)
C11 C16 C15 123.8(2)
C11 C16 H16 118.1
C15 C16 H16 118.1
C13 C17 H17A 109.5
C13 C17 H17B 109.5
C13 C17 H17C 109.5
H17A C17 H17B 109.5
H17A C17 H17C 109.5
H17B C17 H17C 109.5
C15 C18 H18 106.7
C15 C18 C19 112.8(2)
C15 C18 C21 111.2(2)
C19 C18 H18 106.7
C21 C18 H18 106.7
C21 C18 C19 112.4(2)
C18 C19 H19A 108.9
C18 C19 H19B 108.9
H19A C19 H19B 107.7
C20 C19 C18 113.5(2)
C20 C19 H19A 108.9
C20 C19 H19B 108.9
C19 C20 H20A 109.5
C19 C20 H20B 109.5
C19 C20 H20C 109.5
H20A C20 H20B 109.5
H20A C20 H20C 109.5
H20B C20 H20C 109.5
C22 C21 C18 121.5(2)
C26 C21 C18 121.0(2)
C26 C21 C22 117.5(2)
O5 C22 C21 122.8(2)
O5 C22 C23 115.6(2)
C23 C22 C21 121.7(2)
C22 C23 C27 120.0(2)
C24 C23 C22 118.4(3)
C24 C23 C27 121.6(2)
O6 C24 C25 121.1(2)
C23 C24 O6 116.4(2)
C23 C24 C25 122.5(2)
C24 C25 C26 116.7(2)
C24 C25 C28 122.2(2)
C26 C25 C28 121.1(2)
C21 C26 C25 123.2(3)
C21 C26 H26 118.4
C25 C26 H26 118.4
C23 C27 H27A 109.5
C23 C27 H27B 109.5
C23 C27 H27C 109.5
H27A C27 H27B 109.5
H27A C27 H27C 109.5
H27B C27 H27C 109.5
C25 C28 H28 106.6
C25 C28 C29 113.3(2)
C29 C28 H28 106.6
C31 C28 C25 110.8(2)
C31 C28 H28 106.6
C31 C28 C29 112.5(2)
C28 C29 H29A 108.7
C28 C29 H29B 108.7
C28 C29 H29C 108.6
C28 C29 H29D 108.6
H29A C29 H29B 107.6
H29C C29 H29D 107.6
C30 C29 C28 114.2(3)
C30 C29 H29A 108.7
C30 C29 H29B 108.7
C30A C29 C28 114.5(8)
C30A C29 H29C 108.6
C30A C29 H29D 108.6
C29 C30 H30A 109.5
C29 C30 H30B 109.5
C29 C30 H30C 109.5
H30A C30 H30B 109.5
H30A C30 H30C 109.5
H30B C30 H30C 109.5
C32 C31 C28 122.2(2)
C32 C31 C36 117.5(2)
C36 C31 C28 120.3(2)
C31 C32 H32 118.3
C31 C32 C33 123.5(2)
C33 C32 H32 118.3
C32 C33 C34 116.8(2)
C32 C33 C38 121.6(2)
C34 C33 C38 121.6(2)
O8 C34 C33 120.9(2)
O8 C34 C35 116.4(2)
C35 C34 C33 122.7(2)
C34 C35 C36 117.7(2)
C34 C35 C37 120.4(2)
C36 C35 C37 122.0(3)
O7 C36 C31 118.5(2)
O7 C36 C35 119.6(2)
C31 C36 C35 121.9(3)
C35 C37 H37A 109.5
C35 C37 H37B 109.5
C35 C37 H37C 109.5
H37A C37 H37B 109.5
H37A C37 H37C 109.5
H37B C37 H37C 109.5
C1 C38 H38 106.8
C1 C38 C39 111.6(2)
C33 C38 C1 110.7(2)
C33 C38 H38 106.8
C33 C38 C39 113.9(2)
C39 C38 H38 106.8
C38 C39 H39A 109.0
C38 C39 H39B 109.0
H39A C39 H39B 107.8
C40 C39 C38 112.8(2)
C40 C39 H39A 109.0
C40 C39 H39B 109.0
C39 C40 H40A 109.5
C39 C40 H40B 109.5
C39 C40 H40C 109.5
H40A C40 H40B 109.5
H40A C40 H40C 109.5
H40B C40 H40C 109.5
O9 N1 C45 119.0(2)
C41 N1 O9 120.0(2)
C41 N1 C45 121.0(2)
N1 C41 H41 119.9
N1 C41 C42 120.2(3)
C42 C41 H41 119.9
C41 C42 H42 120.0
C41 C42 C43 119.9(3)
C43 C42 H42 120.0
C42 C43 H43 120.7
C44 C43 C42 118.6(3)
C44 C43 H43 120.7
C43 C44 H44 119.7
C43 C44 C45 120.6(3)
C45 C44 H44 119.7
N1 C45 C44 119.8(3)
N1 C45 H45 120.1
C44 C45 H45 120.1
C49 O11 H11 109.5
O11 C49 H49A 109.5
O11 C49 H49B 109.5
O11 C49 H49C 109.5
H49A C49 H49B 109.5
H49A C49 H49C 109.5
H49B C49 H49C 109.5
C29 C30A H30D 109.5
C29 C30A H30E 109.5
C29 C30A H30F 109.5
H30D C30A H30E 109.5
H30D C30A H30F 109.5
H30E C30A H30F 109.5
C46 N2 O10 121.1(7)
C46 N2 C50 120.0
C50 N2 O10 118.8(7)
N2 C46 H46 120.0
N2 C46 C47 120.0
C47 C46 H46 120.0
C46 C47 H47 120.0
C46 C47 C48 120.0
C48 C47 H47 120.0
C47 C48 H48 120.0
C47 C48 C1A 120.0
C1A C48 H48 120.0
C48 C1A H1A 120.0
C50 C1A C48 120.0
C50 C1A H1A 120.0
N2 C50 H50 120.0
C1A C50 N2 120.0
C1A C50 H50 120.0

loop_
_geom_bond_atom_site_label_1
_geom_bond_atom_site_label_2
_geom_bond_distance
O1 H1 0.854(19)
O1 C2 1.389(3)
O2 H2 0.848(18)
O2 C4 1.378(3)
O3 H3 0.855(18)
O3 C12 1.377(3)
O4 H4 0.861(18)
O4 C14 1.385(3)
O5 H5 0.841(18)
O5 C22 1.373(3)
O6 H6 0.861(19)
O6 C24 1.393(3)
O7 H7 0.867(14)
O7 C36 1.380(3)
O8 H8 0.843(18)
O8 C34 1.389(3)
C1 C2 1.396(4)
C1 C6 1.389(3)
C1 C38 1.530(3)
C2 C3 1.397(4)
C3 C4 1.400(3)
C3 C7 1.510(4)
C4 C5 1.397(4)
C5 C6 1.388(3)
C5 C8 1.528(3)
C6 H6A 0.9500
C7 H7A 0.9800
C7 H7B 0.9800
C7 H7C 0.9800
C8 H8A 1.0000
C8 C9 1.539(3)
C8 C11 1.527(4)
C9 H9A 0.9900
C9 H9B 0.9900
C9 C10 1.515(4)
C10 H10A 0.9800
C10 H10B 0.9800
C10 H10C 0.9800
C11 C12 1.405(4)
C11 C16 1.389(4)
C12 C13 1.396(4)
C13 C14 1.401(4)
C13 C17 1.506(4)
C14 C15 1.391(4)
C15 C16 1.392(4)
C15 C18 1.526(4)
C16 H16 0.9500
C17 H17A 0.9800
C17 H17B 0.9800
C17 H17C 0.9800
C18 H18 1.0000
C18 C19 1.536(4)
C18 C21 1.528(4)
C19 H19A 0.9900
C19 H19B 0.9900
C19 C20 1.523(4)
C20 H20A 0.9800
C20 H20B 0.9800
C20 H20C 0.9800
C21 C22 1.395(4)
C21 C26 1.392(4)
C22 C23 1.392(4)
C23 C24 1.389(4)
C23 C27 1.510(4)
C24 C25 1.394(4)
C25 C26 1.396(4)
C25 C28 1.528(4)
C26 H26 0.9500
C27 H27A 0.9800
C27 H27B 0.9800
C27 H27C 0.9800
C28 H28 1.0000
C28 C29 1.544(4)
C28 C31 1.526(4)
C29 H29A 0.9900
C29 H29B 0.9900
C29 H29C 0.9900
C29 H29D 0.9900
C29 C30 1.479(5)
C29 C30A 1.346(15)
C30 H30A 0.9800
C30 H30B 0.9800
C30 H30C 0.9800
C31 C32 1.385(4)
C31 C36 1.398(4)
C32 H32 0.9500
C32 C33 1.395(4)
C33 C34 1.397(4)
C33 C38 1.520(4)
C34 C35 1.395(4)
C35 C36 1.401(4)
C35 C37 1.505(4)
C37 H37A 0.9800
C37 H37B 0.9800
C37 H37C 0.9800
C38 H38 1.0000
C38 C39 1.542(4)
C39 H39A 0.9900
C39 H39B 0.9900
C39 C40 1.518(4)
C40 H40A 0.9800
C40 H40B 0.9800
C40 H40C 0.9800
O9 N1 1.339(3)
N1 C41 1.339(4)
N1 C45 1.340(4)
C41 H41 0.9500
C41 C42 1.368(4)
C42 H42 0.9500
C42 C43 1.374(4)
C43 H43 0.9500
C43 C44 1.364(5)
C44 H44 0.9500
C44 C45 1.367(4)
C45 H45 0.9500
O11 H11 0.8400
O11 C49 1.399(4)
C49 H49A 0.9800
C49 H49B 0.9800
C49 H49C 0.9800
C30A H30D 0.9800
C30A H30E 0.9800
C30A H30F 0.9800
O10 N2 1.475(13)
N2 C46 1.3900
N2 C50 1.3900
C46 H46 0.9500
C46 C47 1.3900
C47 H47 0.9500
C47 C48 1.3900
C48 H48 0.9500
C48 C1A 1.3900
C1A H1A 0.9500
C1A C50 1.3900
C50 H50 0.9500

loop_
_geom_torsion_atom_site_label_1
_geom_torsion_atom_site_label_2
_geom_torsion_atom_site_label_3
_geom_torsion_atom_site_label_4
_geom_torsion
O1 C2 C3 C4 -177.2(2)
O1 C2 C3 C7 6.2(4)
O2 C4 C5 C6 177.9(2)
O2 C4 C5 C8 -0.4(4)
O3 C12 C13 C14 177.7(2)
O3 C12 C13 C17 -0.1(4)
O4 C14 C15 C16 -179.8(2)
O4 C14 C15 C18 0.5(3)
O5 C22 C23 C24 -178.4(2)
O5 C22 C23 C27 1.1(4)
O6 C24 C25 C26 175.9(2)
O6 C24 C25 C28 -5.2(4)
O8 C34 C35 C36 -178.1(2)
O8 C34 C35 C37 1.5(3)
C1 C2 C3 C4 4.2(4)
C1 C2 C3 C7 -172.4(3)
C1 C38 C39 C40 175.0(2)
C2 C1 C6 C5 1.4(4)
C2 C1 C38 C33 96.0(3)
C2 C1 C38 C39 -136.1(3)
C2 C3 C4 O2 179.8(2)
C2 C3 C4 C5 -2.0(4)
C3 C4 C5 C6 -0.4(4)
C3 C4 C5 C8 -178.7(2)
C4 C5 C6 C1 0.7(4)
C4 C5 C8 C9 140.6(3)
C4 C5 C8 C11 -93.0(3)
C5 C8 C9 C10 -59.4(3)
C5 C8 C11 C12 92.2(3)
C5 C8 C11 C16 -90.2(3)
C6 C1 C2 O1 177.5(2)
C6 C1 C2 C3 -3.9(4)
C6 C1 C38 C33 -84.2(3)
C6 C1 C38 C39 43.7(3)
C6 C5 C8 C9 -37.7(3)
C6 C5 C8 C11 88.7(3)
C7 C3 C4 O2 -3.5(4)
C7 C3 C4 C5 174.7(3)
C8 C5 C6 C1 179.0(2)
C8 C11 C12 O3 -2.7(4)
C8 C11 C12 C13 175.3(2)
C8 C11 C16 C15 -175.3(2)
C9 C8 C11 C12 -140.8(2)
C9 C8 C11 C16 36.8(3)
C11 C8 C9 C10 174.2(2)
C11 C12 C13 C14 -0.5(4)
C11 C12 C13 C17 -178.2(2)
C12 C11 C16 C15 2.4(4)
C12 C13 C14 O4 179.8(2)
C12 C13 C14 C15 3.5(4)
C13 C14 C15 C16 -3.4(4)
C13 C14 C15 C18 176.9(2)
C14 C15 C16 C11 0.3(4)
C14 C15 C18 C19 135.8(2)
C14 C15 C18 C21 -96.9(3)
C15 C18 C19 C20 -58.3(3)
C15 C18 C21 C22 91.8(3)
C15 C18 C21 C26 -88.8(3)
C16 C11 C12 O3 179.6(2)
C16 C11 C12 C13 -2.4(4)
C16 C15 C18 C19 -43.8(3)
C16 C15 C18 C21 83.4(3)
C17 C13 C14 O4 -2.5(4)
C17 C13 C14 C15 -178.8(2)
C18 C15 C16 C11 -180.0(2)
C18 C21 C22 O5 -4.6(4)
C18 C21 C22 C23 176.3(2)
C18 C21 C26 C25 -176.4(2)
C19 C18 C21 C22 -140.7(3)
C19 C18 C21 C26 38.7(3)
C21 C18 C19 C20 175.0(3)
C21 C22 C23 C24 0.8(4)
C21 C22 C23 C27 -179.7(2)
C22 C21 C26 C25 3.0(4)
C22 C23 C24 O6 -176.1(2)
C22 C23 C24 C25 1.9(4)
C23 C24 C25 C26 -2.0(4)
C23 C24 C25 C28 176.9(2)
C24 C25 C26 C21 -0.6(4)
C24 C25 C28 C29 141.3(3)
C24 C25 C28 C31 -91.2(3)
C25 C28 C29 C30 -61.8(3)
C25 C28 C29 C30A -160.2(9)
C25 C28 C31 C32 -91.1(3)
C25 C28 C31 C36 89.4(3)
C26 C21 C22 O5 176.0(2)
C26 C21 C22 C23 -3.1(4)
C26 C25 C28 C29 -39.9(3)
C26 C25 C28 C31 87.6(3)
C27 C23 C24 O6 4.4(4)
C27 C23 C24 C25 -177.6(2)
C28 C25 C26 C21 -179.4(2)
C28 C31 C32 C33 -178.1(2)
C28 C31 C36 O7 -0.6(3)
C28 C31 C36 C35 -179.5(2)
C29 C28 C31 C32 36.9(3)
C29 C28 C31 C36 -142.6(2)
C31 C28 C29 C30 171.6(3)
C31 C28 C29 C30A 73.2(10)
C31 C32 C33 C34 -2.1(4)
C31 C32 C33 C38 178.7(2)
C32 C31 C36 O7 179.8(2)
C32 C31 C36 C35 0.9(4)
C32 C33 C34 O8 -179.6(2)
C32 C33 C34 C35 0.4(4)
C32 C33 C38 C1 86.4(3)
C32 C33 C38 C39 -40.2(3)
C33 C34 C35 C36 1.8(4)
C33 C34 C35 C37 -178.6(2)
C33 C38 C39 C40 -58.8(3)
C34 C33 C38 C1 -92.8(3)
C34 C33 C38 C39 140.6(2)
C34 C35 C36 O7 178.6(2)
C34 C35 C36 C31 -2.5(4)
C36 C31 C32 C33 1.5(4)
C37 C35 C36 O7 -1.0(4)
C37 C35 C36 C31 177.9(2)
C38 C1 C2 O1 -2.8(4)
C38 C1 C2 C3 175.8(2)
C38 C1 C6 C5 -178.4(2)
C38 C33 C34 O8 -0.4(3)
C38 C33 C34 C35 179.6(2)
O9 N1 C41 C42 -179.6(3)
O9 N1 C45 C44 178.9(3)
N1 C41 C42 C43 0.9(5)
C41 N1 C45 C44 -0.9(4)
C41 C42 C43 C44 -1.3(5)
C42 C43 C44 C45 0.6(5)
C43 C44 C45 N1 0.4(5)
C45 N1 C41 C42 0.2(5)
O10 N2 C46 C47 176.7(8)
O10 N2 C50 C1A -176.8(8)
N2 C46 C47 C48 0.0
C46 N2 C50 C1A 0.0
C46 C47 C48 C1A 0.0
C47 C48 C1A C50 0.0
C48 C1A C50 N2 0.0
C50 N2 C46 C47 0.0
